data_1532462
loop_
_publ_author_name
'Khalil, Khaled D.'
'Ibrahim, Enas I.'
'Al-Sagheer, Fakhreia A.'

_publ_section_title
;
 A novel, efficient, and recyclable biocatalyst for Michael addition
 reactions and its iron(iii) complex as promoter for alkyl oxidation
 reactions
;
_journal_issue 5
_journal_name_full 'Catal. Sci. Technol.'
_journal_page_first 1410
_journal_paper_doi 10.1039/C5CY01034A
_journal_volume 6
_journal_year 2016
_chemical_formula_moiety 'C16 H22 N2 O'
_chemical_formula_sum 'C16 H22 N2 O'
_chemical_formula_weight 258.36
_space_group_IT_number 14
_symmetry_cell_setting monoclinic
_symmetry_Int_Tables_number 14
_symmetry_space_group_name_Hall '-P 2yn'
_symmetry_space_group_name_H-M 'P 1 21/n 1'
_atom_sites_solution_hydrogens geom
_atom_sites_solution_primary direct
_atom_sites_solution_secondary difmap
_audit_update_record
;
2011-05-08 deposited with the CCDC.
2015-09-17 downloaded from the CCDC.
;
_cell_angle_alpha 90.0000
_cell_angle_beta 104.786(8)
_cell_angle_gamma 90.0000
_cell_formula_units_Z 4
_cell_length_a 14.4834(10)
_cell_length_b 6.1063(5)
_cell_length_c 16.8547(12)
_cell_measurement_reflns_used 5817
_cell_measurement_temperature 293
_cell_measurement_theta_max 27.46
_cell_measurement_theta_min 3.31
_cell_volume 1441.27(19)
_computing_cell_refinement 'CrystalClear-SM Expert 2.0 r4'
_computing_data_collection 'CrystalClear-SM Expert 2.0 r4 (Rigaku, 2009)'
_computing_data_reduction 'CrystalClear-SM Expert 2.0 r4'
_computing_molecular_graphics 'CrystalStructure 4.0'
_computing_publication_material 'CrystalStructure 4.0 (Rigaku, 2010)'
_computing_structure_refinement 'SHELXL97 (Sheldrick, 2008)'
_computing_structure_solution 'Il Milione (Burla, et al., 2007)'
_diffrn_ambient_temperature 293
_diffrn_detector_area_resol_mean 10.000
_diffrn_measured_fraction_theta_full 0.987
_diffrn_measured_fraction_theta_max 0.987
_diffrn_measurement_device_type 'Rigaku R-AXIS RAPID'
_diffrn_measurement_method \w
_diffrn_radiation_type 'Mo K\a'
_diffrn_radiation_wavelength 0.71075
_diffrn_reflns_av_R_equivalents 0.0498
_diffrn_reflns_limit_h_max 18
_diffrn_reflns_limit_h_min -18
_diffrn_reflns_limit_k_max 7
_diffrn_reflns_limit_k_min -7
_diffrn_reflns_limit_l_max 21
_diffrn_reflns_limit_l_min -21
_diffrn_reflns_number 13507
_diffrn_reflns_theta_full 27.48
_diffrn_reflns_theta_max 27.48
_diffrn_standards_number 0
_exptl_absorpt_coefficient_mu 0.075
_exptl_absorpt_correction_T_max 0.985
_exptl_absorpt_correction_T_min 0.734
_exptl_absorpt_correction_type multi-scan
_exptl_absorpt_process_details 'ABSCOR (Rigaku, 1995)'
_exptl_crystal_colour Colorless
_exptl_crystal_density_diffrn 1.191
_exptl_crystal_density_method 'not measured'
_exptl_crystal_description Prism
_exptl_crystal_F_000 560.00
_exptl_crystal_size_max 0.200
_exptl_crystal_size_mid 0.200
_exptl_crystal_size_min 0.200
_refine_diff_density_max 0.140
_refine_diff_density_min -0.200
_refine_ls_extinction_method none
_refine_ls_goodness_of_fit_ref 0.968
_refine_ls_hydrogen_treatment constr
_refine_ls_number_parameters 172
_refine_ls_number_reflns 3258
_refine_ls_number_restraints 0
_refine_ls_R_factor_gt 0.0481
_refine_ls_shift/su_max 0.000
_refine_ls_structure_factor_coef Fsqd
_refine_ls_weighting_details 'w = 1/[\s^2^(Fo^2^)+(0.0827P)^2^+0.0000P] where P=(Fo^2^+2Fc^2^)/3'
_refine_ls_weighting_scheme calc
_refine_ls_wR_factor_ref 0.1645
_reflns_number_gt 1388
_reflns_number_total 3258
_reflns_threshold_expression F^2^>2.0\s(F^2^)
_cod_data_source_file c5cy01034a2.cif
_cod_data_source_block User-defined
_cod_depositor_comments 'Adding full bibliography for 1532462--1532463.cif.'
_cod_original_cell_volume 1441.27(18)
_cod_database_code 1532462

loop_
_symmetry_equiv_pos_site_id
_symmetry_equiv_pos_as_xyz
1 +X,+Y,+Z
2 1/2-X,1/2+Y,1/2-Z
3 -X,-Y,-Z
4 1/2+X,1/2-Y,1/2+Z

loop_
_atom_site_label
_atom_site_type_symbol
_atom_site_fract_x
_atom_site_fract_y
_atom_site_fract_z
_atom_site_U_iso_or_equiv
_atom_site_adp_type
_atom_site_occupancy
_atom_site_symmetry_multiplicity
_atom_site_calc_flag
_atom_site_refinement_flags
O1 O 0.38702(12) -0.1006(4) 0.56212(11) 0.1026(7) Uani 1.0 4 d .
N2 N 0.42351(10) 0.2395(3) 0.82157(9) 0.0508(5) Uani 1.0 4 d .
N3 N 0.35168(11) 0.1178(3) 0.92084(9) 0.0560(5) Uani 1.0 4 d .
C1 C 0.36695(12) 0.0889(3) 0.84515(11) 0.0479(5) Uani 1.0 4 d .
C2 C 0.32810(14) -0.0883(4) 0.79344(13) 0.0584(6) Uani 1.0 4 d .
C3 C 0.34546(13) -0.1008(4) 0.71835(13) 0.0611(6) Uani 1.0 4 d .
C4 C 0.40214(13) 0.0557(4) 0.69245(12) 0.0538(6) Uani 1.0 4 d .
C5 C 0.41977(14) 0.0465(5) 0.61050(13) 0.0674(7) Uani 1.0 4 d .
C6 C 0.47880(15) 0.2261(4) 0.58786(12) 0.0680(6) Uani 1.0 4 d .
C7 C 0.55420(13) 0.3217(4) 0.65994(12) 0.0567(6) Uani 1.0 4 d .
C8 C 0.50460(15) 0.3919(4) 0.72577(13) 0.0630(6) Uani 1.0 4 d .
C9 C 0.44048(12) 0.2217(3) 0.74734(11) 0.0489(5) Uani 1.0 4 d .
C10 C 0.37527(15) 0.3241(4) 0.96567(12) 0.0600(6) Uani 1.0 4 d .
C11 C 0.42414(15) 0.2845(4) 1.05379(12) 0.0695(7) Uani 1.0 4 d .
C12 C 0.3647(2) 0.1386(4) 1.09353(14) 0.0846(8) Uani 1.0 4 d .
C13 C 0.33999(18) -0.0734(4) 1.04498(14) 0.0746(7) Uani 1.0 4 d .
C14 C 0.29316(15) -0.0295(4) 0.95617(13) 0.0659(6) Uani 1.0 4 d .
C15 C 0.62989(14) 0.1491(4) 0.69342(15) 0.0785(7) Uani 1.0 4 d .
C16 C 0.60131(18) 0.5194(4) 0.63119(15) 0.0803(8) Uani 1.0 4 d .
H2 H 0.2913 -0.1942 0.8106 0.0701 Uiso 1.0 4 calc R
H3 H 0.3193 -0.2153 0.6834 0.0733 Uiso 1.0 4 calc R
H6A H 0.4365 0.3432 0.5618 0.0816 Uiso 1.0 4 calc R
H6B H 0.5105 0.1699 0.5479 0.0816 Uiso 1.0 4 calc R
H8A H 0.5530 0.4307 0.7751 0.0755 Uiso 1.0 4 calc R
H8B H 0.4671 0.5222 0.7069 0.0755 Uiso 1.0 4 calc R
H10A H 0.3172 0.4070 0.9620 0.0720 Uiso 1.0 4 calc R
H10B H 0.4165 0.4103 0.9407 0.0720 Uiso 1.0 4 calc R
H11A H 0.4351 0.4234 1.0826 0.0834 Uiso 1.0 4 calc R
H11B H 0.4857 0.2163 1.0578 0.0834 Uiso 1.0 4 calc R
H12A H 0.3064 0.2140 1.0956 0.1016 Uiso 1.0 4 calc R
H12B H 0.3999 0.1053 1.1493 0.1016 Uiso 1.0 4 calc R
H13A H 0.3978 -0.1576 1.0493 0.0895 Uiso 1.0 4 calc R
H13B H 0.2974 -0.1599 1.0684 0.0895 Uiso 1.0 4 calc R
H14A H 0.2841 -0.1666 0.9261 0.0791 Uiso 1.0 4 calc R
H14B H 0.2309 0.0359 0.9512 0.0791 Uiso 1.0 4 calc R
H15A H 0.6553 0.0954 0.6498 0.0942 Uiso 1.0 4 calc R
H15B H 0.6017 0.0301 0.7162 0.0942 Uiso 1.0 4 calc R
H15C H 0.6804 0.2128 0.7354 0.0942 Uiso 1.0 4 calc R
H16A H 0.6402 0.5945 0.6779 0.0963 Uiso 1.0 4 calc R
H16B H 0.5529 0.6169 0.6011 0.0963 Uiso 1.0 4 calc R
H16C H 0.6405 0.4712 0.5964 0.0963 Uiso 1.0 4 calc R

loop_
_atom_site_aniso_label
_atom_site_aniso_U_11
_atom_site_aniso_U_22
_atom_site_aniso_U_33
_atom_site_aniso_U_12
_atom_site_aniso_U_13
_atom_site_aniso_U_23
O1 0.0893(12) 0.1479(18) 0.0787(13) -0.0401(12) 0.0362(10) -0.0600(12)
N2 0.0552(9) 0.0524(11) 0.0456(10) -0.0013(8) 0.0145(8) -0.0023(8)
N3 0.0713(11) 0.0531(11) 0.0476(10) -0.0130(8) 0.0223(9) -0.0034(8)
C1 0.0445(10) 0.0509(12) 0.0470(12) 0.0021(9) 0.0091(9) 0.0019(9)
C2 0.0538(12) 0.0585(14) 0.0635(14) -0.0099(10) 0.0158(10) -0.0078(11)
C3 0.0508(11) 0.0696(15) 0.0631(14) -0.0103(10) 0.0151(10) -0.0216(11)
C4 0.0461(10) 0.0669(14) 0.0477(12) 0.0031(10) 0.0106(9) -0.0102(10)
C5 0.0527(12) 0.0964(18) 0.0533(14) -0.0034(12) 0.0138(10) -0.0202(13)
C6 0.0641(12) 0.0956(18) 0.0469(13) 0.0089(12) 0.0191(11) -0.0049(12)
C7 0.0586(12) 0.0658(14) 0.0488(12) 0.0051(10) 0.0191(10) 0.0037(10)
C8 0.0787(14) 0.0625(15) 0.0537(13) -0.0079(11) 0.0279(11) -0.0012(10)
C9 0.0486(10) 0.0554(13) 0.0431(11) 0.0038(9) 0.0123(9) -0.0034(10)
C10 0.0729(13) 0.0576(13) 0.0534(13) -0.0082(11) 0.0232(11) -0.0034(11)
C11 0.0778(14) 0.0785(17) 0.0523(14) -0.0049(12) 0.0168(11) -0.0069(12)
C12 0.116(2) 0.089(2) 0.0551(15) -0.0042(16) 0.0341(14) 0.0070(14)
C13 0.0922(17) 0.0703(17) 0.0696(17) 0.0023(13) 0.0358(14) 0.0172(13)
C14 0.0702(13) 0.0653(15) 0.0654(15) -0.0134(11) 0.0233(11) 0.0073(12)
C15 0.0589(13) 0.0900(18) 0.0867(18) 0.0035(12) 0.0187(13) 0.0180(14)
C16 0.0985(18) 0.0822(18) 0.0704(16) -0.0034(14) 0.0403(14) 0.0111(14)

loop_
_atom_type_symbol
_atom_type_description
_atom_type_scat_dispersion_real
_atom_type_scat_dispersion_imag
_atom_type_scat_source
C C 0.0033 0.0016
;
International Tables for Crystallography
(1992, Vol. C, Tables 4.2.6.8 and 6.1.1.4)
;
H H 0.0000 0.0000
;
International Tables for Crystallography
(1992, Vol. C, Table 6.1.1.4)
;
N N 0.0061 0.0033
;
International Tables for Crystallography
(1992, Vol. C, Tables 4.2.6.8 and 6.1.1.4)
;
O O 0.0106 0.0060
;
International Tables for Crystallography
(1992, Vol. C, Tables 4.2.6.8 and 6.1.1.4)
;

loop_
_geom_angle_atom_site_label_1
_geom_angle_atom_site_label_2
_geom_angle_atom_site_label_3
_geom_angle
_geom_angle_publ_flag
C1 N2 C9 119.15(16) yes
C1 N3 C10 121.54(17) yes
C1 N3 C14 123.48(16) yes
C10 N3 C14 113.72(17) yes
N2 C1 N3 116.21(16) yes
N2 C1 C2 120.89(19) yes
N3 C1 C2 122.89(18) yes
C1 C2 C3 118.7(2) yes
C2 C3 C4 121.08(19) yes
C3 C4 C5 121.59(19) yes
C3 C4 C9 117.2(2) yes
C5 C4 C9 121.2(2) yes
O1 C5 C4 121.6(3) yes
O1 C5 C6 121.1(3) yes
C4 C5 C6 117.33(19) yes
C5 C6 C7 114.56(18) yes
C6 C7 C8 108.14(17) yes
C6 C7 C15 109.37(18) yes
C6 C7 C16 109.68(18) yes
C8 C7 C15 110.64(18) yes
C8 C7 C16 109.86(19) yes
C15 C7 C16 109.13(18) yes
C7 C8 C9 114.62(17) yes
N2 C9 C4 122.94(18) yes
N2 C9 C8 116.30(16) yes
C4 C9 C8 120.76(19) yes
N3 C10 C11 111.31(17) yes
C10 C11 C12 110.95(18) yes
C11 C12 C13 110.2(3) yes
C12 C13 C14 111.61(19) yes
N3 C14 C13 110.75(17) yes
C1 C2 H2 120.649 no
C3 C2 H2 120.654 no
C2 C3 H3 119.466 no
C4 C3 H3 119.450 no
C5 C6 H6A 108.615 no
C5 C6 H6B 108.618 no
C7 C6 H6A 108.620 no
C7 C6 H6B 108.629 no
H6A C6 H6B 107.584 no
C7 C8 H8A 108.614 no
C7 C8 H8B 108.614 no
C9 C8 H8A 108.608 no
C9 C8 H8B 108.599 no
H8A C8 H8B 107.568 no
N3 C10 H10A 109.360 no
N3 C10 H10B 109.366 no
C11 C10 H10A 109.371 no
C11 C10 H10B 109.372 no
H10A C10 H10B 107.997 no
C10 C11 H11A 109.449 no
C10 C11 H11B 109.454 no
C12 C11 H11A 109.444 no
C12 C11 H11B 109.444 no
H11A C11 H11B 108.042 no
C11 C12 H12A 109.612 no
C11 C12 H12B 109.615 no
C13 C12 H12A 109.608 no
C13 C12 H12B 109.615 no
H12A C12 H12B 108.146 no
C12 C13 H13A 109.303 no
C12 C13 H13B 109.307 no
C14 C13 H13A 109.294 no
C14 C13 H13B 109.299 no
H13A C13 H13B 107.955 no
N3 C14 H14A 109.494 no
N3 C14 H14B 109.493 no
C13 C14 H14A 109.491 no
C13 C14 H14B 109.498 no
H14A C14 H14B 108.073 no
C7 C15 H15A 109.469 no
C7 C15 H15B 109.471 no
C7 C15 H15C 109.470 no
H15A C15 H15B 109.469 no
H15A C15 H15C 109.473 no
H15B C15 H15C 109.475 no
C7 C16 H16A 109.473 no
C7 C16 H16B 109.463 no
C7 C16 H16C 109.470 no
H16A C16 H16B 109.473 no
H16A C16 H16C 109.476 no
H16B C16 H16C 109.472 no

loop_
_geom_bond_atom_site_label_1
_geom_bond_atom_site_label_2
_geom_bond_distance
_geom_bond_publ_flag
O1 C5 1.224(3) yes
N2 C1 1.357(3) yes
N2 C9 1.340(3) yes
N3 C1 1.361(3) yes
N3 C10 1.464(3) yes
N3 C14 1.463(3) yes
C1 C2 1.413(3) yes
C2 C3 1.354(4) yes
C3 C4 1.400(3) yes
C4 C5 1.468(4) yes
C4 C9 1.389(3) yes
C5 C6 1.499(4) yes
C6 C7 1.527(3) yes
C7 C8 1.529(4) yes
C7 C15 1.522(3) yes
C7 C16 1.525(4) yes
C8 C9 1.499(3) yes
C10 C11 1.493(3) yes
C11 C12 1.509(4) yes
C12 C13 1.524(4) yes
C13 C14 1.501(3) yes
C2 H2 0.930 no
C3 H3 0.930 no
C6 H6A 0.970 no
C6 H6B 0.970 no
C8 H8A 0.970 no
C8 H8B 0.970 no
C10 H10A 0.970 no
C10 H10B 0.970 no
C11 H11A 0.970 no
C11 H11B 0.970 no
C12 H12A 0.970 no
C12 H12B 0.970 no
C13 H13A 0.970 no
C13 H13B 0.970 no
C14 H14A 0.970 no
C14 H14B 0.970 no
C15 H15A 0.960 no
C15 H15B 0.960 no
C15 H15C 0.960 no
C16 H16A 0.960 no
C16 H16B 0.960 no
C16 H16C 0.960 no

loop_
_geom_contact_atom_site_label_1
_geom_contact_atom_site_label_2
_geom_contact_distance
_geom_contact_publ_flag
_geom_contact_site_symmetry_2
O1 C3 2.847(3) no .
N2 C3 2.760(3) no .
N2 C10 2.742(3) no .
N3 C9 3.539(3) no .
N3 C12 2.871(3) no .
C1 C4 2.756(3) no .
C2 C9 2.735(3) no .
C2 C14 2.935(4) no .
C4 C7 2.899(3) no .
C4 C15 3.343(3) no .
C5 C8 2.918(3) no .
C5 C15 3.072(3) no .
C6 C9 2.880(3) no .
C9 C15 3.134(3) no .
C10 C13 2.879(4) no .
C11 C14 2.897(3) no .
C1 C3 3.538(3) no 2_556
C3 C1 3.538(3) no 2_546
O1 H3 2.5794 no .
O1 H6A 2.8032 no .
O1 H6B 2.4901 no .
O1 H15B 3.5958 no .
N2 H2 3.2451 no .
N2 H8A 2.4995 no .
N2 H8B 2.7819 no .
N2 H10A 3.2979 no .
N2 H10B 2.2873 no .
N3 H2 2.6484 no .
N3 H11A 3.2707 no .
N3 H11B 2.6780 no .
N3 H12A 3.2309 no .
N3 H13A 2.6872 no .
N3 H13B 3.2679 no .
C1 H3 3.2247 no .
C1 H10A 2.9819 no .
C1 H10B 2.5238 no .
C1 H14A 2.5640 no .
C1 H14B 2.9961 no .
C2 H14A 2.5226 no .
C2 H14B 3.3959 no .
C4 H2 3.2410 no .
C4 H6A 2.9560 no .
C4 H6B 3.2921 no .
C4 H8A 3.2259 no .
C4 H8B 2.9907 no .
C4 H15B 2.8198 no .
C5 H3 2.6635 no .
C5 H8B 3.3135 no .
C5 H15A 3.3188 no .
C5 H15B 2.7809 no .
C6 H8A 3.3076 no .
C6 H8B 2.7378 no .
C6 H15A 2.6271 no .
C6 H15B 2.7050 no .
C6 H15C 3.3174 no .
C6 H16A 3.3190 no .
C6 H16B 2.6026 no .
C6 H16C 2.7518 no .
C8 H6A 2.7031 no .
C8 H6B 3.3116 no .
C8 H15A 3.3329 no .
C8 H15B 2.6461 no .
C8 H15C 2.7370 no .
C8 H16A 2.6160 no .
C8 H16B 2.7466 no .
C8 H16C 3.3243 no .
C9 H3 3.2242 no .
C9 H6A 3.2001 no .
C9 H10B 3.5555 no .
C9 H15B 2.7794 no .
C9 H15C 3.5314 no .
C10 H12A 2.7124 no .
C10 H12B 3.3060 no .
C10 H13A 3.2416 no .
C10 H14A 3.2739 no .
C10 H14B 2.6959 no .
C11 H13A 2.7252 no .
C11 H13B 3.3210 no .
C11 H14B 3.2651 no .
C12 H10A 2.7015 no .
C12 H10B 3.3079 no .
C12 H14A 3.3345 no .
C12 H14B 2.7448 no .
C13 H10A 3.2303 no .
C13 H11A 3.3251 no .
C13 H11B 2.7191 no .
C14 H2 2.6447 no .
C14 H10A 2.6866 no .
C14 H10B 3.2732 no .
C14 H11B 3.2441 no .
C14 H12A 2.7464 no .
C14 H12B 3.3312 no .
C15 H6A 3.3162 no .
C15 H6B 2.6194 no .
C15 H8A 2.6216 no .
C15 H8B 3.3277 no .
C15 H16A 2.7402 no .
C15 H16B 3.3077 no .
C15 H16C 2.5873 no .
C16 H6A 2.6071 no .
C16 H6B 2.7049 no .
C16 H8A 2.7437 no .
C16 H8B 2.5829 no .
C16 H15A 2.6996 no .
C16 H15B 3.3131 no .
C16 H15C 2.6217 no .
H2 H3 2.2857 no .
H2 H14A 1.9826 no .
H2 H14B 3.0669 no .
H6A H8A 3.5995 no .
H6A H8B 2.6113 no .
H6A H15A 3.4830 no .
H6A H16A 3.4553 no .
H6A H16B 2.3462 no .
H6A H16C 2.9663 no .
H6B H15A 2.3920 no .
H6B H15B 2.9347 no .
H6B H15C 3.4846 no .
H6B H16A 3.5996 no .
H6B H16B 2.8903 no .
H6B H16C 2.6109 no .
H8A H15A 3.5271 no .
H8A H15B 2.7973 no .
H8A H15C 2.4998 no .
H8A H16A 2.5154 no .
H8A H16B 3.1444 no .
H8A H16C 3.5606 no .
H8B H15B 3.5638 no .
H8B H15C 3.5469 no .
H8B H16A 2.7089 no .
H8B H16B 2.4877 no .
H8B H16C 3.5006 no .
H10A H11A 2.3005 no .
H10A H11B 2.8119 no .
H10A H12A 2.5819 no .
H10A H12B 3.5876 no .
H10A H14A 3.5659 no .
H10A H14B 2.5718 no .
H10B H11A 2.3400 no .
H10B H11B 2.3013 no .
H10B H12A 3.5953 no .
H10B H14B 3.5681 no .
H11A H12A 2.3162 no .
H11A H12B 2.3641 no .
H11B H12A 2.8262 no .
H11B H12B 2.3146 no .
H11B H13A 2.5999 no .
H12A H13A 2.8359 no .
H12A H13B 2.3261 no .
H12A H14B 2.6363 no .
H12B H13A 2.3232 no .
H12B H13B 2.3778 no .
H13A H14A 2.2981 no .
H13A H14B 2.8169 no .
H13B H14A 2.3571 no .
H13B H14B 2.3001 no .
H15A H16A 3.1005 no .
H15A H16B 3.5203 no .
H15A H16C 2.4541 no .
H15B H16A 3.5760 no .
H15B H16C 3.4964 no .
H15C H16A 2.5341 no .
H15C H16B 3.5336 no .
H15C H16C 2.7600 no .
O1 H6A 3.4718 no 1_545
O1 H6B 2.6879 no 3_656
O1 H8B 3.3408 no 1_545
O1 H10A 2.8813 no 2_546
O1 H12A 3.5211 no 2_546
O1 H14B 2.7749 no 2_546
O1 H15A 3.4667 no 3_656
O1 H16B 2.8938 no 1_545
O1 H16C 3.4466 no 3_656
N2 H2 3.3577 no 2_556
N2 H3 3.5072 no 2_556
N2 H11A 3.0577 no 3_667
N2 H11B 3.4991 no 3_657
N2 H12B 3.2515 no 3_657
N2 H13A 2.9682 no 3_657
N3 H3 2.8351 no 2_556
N3 H11B 3.0675 no 3_657
N3 H13A 3.5415 no 3_657
C1 H2 3.2913 no 2_556
C1 H3 2.8768 no 2_556
C1 H11B 2.9872 no 3_657
C1 H12B 3.5575 no 3_657
C1 H13A 3.4432 no 3_657
C2 H2 3.2112 no 2_556
C2 H3 3.2131 no 2_556
C2 H11B 3.2742 no 3_657
C3 H2 3.1361 no 2_556
C3 H8B 2.9351 no 1_545
C3 H10A 3.3367 no 2_546
C3 H14B 3.5629 no 2_546
C4 H2 3.1802 no 2_556
C4 H8B 3.3822 no 1_545
C4 H12B 3.5207 no 3_657
C4 H14A 3.3749 no 2_556
C5 H6B 3.3567 no 3_656
C5 H8B 3.5764 no 1_545
C5 H10A 3.4434 no 2_546
C5 H14A 3.3517 no 2_556
C5 H16B 3.2833 no 1_545
C6 H6B 3.3594 no 3_656
C6 H14B 3.4949 no 2_556
C6 H16B 3.2444 no 3_666
C8 H3 3.5341 no 1_565
C8 H11A 3.3202 no 3_667
C9 H2 3.2890 no 2_556
C9 H12B 3.2107 no 3_657
C10 H3 3.2707 no 2_556
C10 H10B 3.4330 no 3_667
C10 H11A 3.4239 no 3_667
C10 H11B 3.5353 no 3_667
C10 H13A 3.4457 no 1_565
C10 H13A 3.5096 no 3_657
C10 H14A 3.3783 no 1_565
C11 H8A 3.3116 no 3_667
C11 H10B 2.9487 no 3_667
C11 H13A 3.4261 no 1_565
C11 H13A 3.5427 no 3_657
C12 H8A 3.4490 no 3_667
C12 H15B 3.2842 no 3_657
C12 H16C 3.3284 no 4_455
C13 H10A 3.4496 no 1_545
C13 H11A 3.3614 no 1_545
C13 H11B 3.5179 no 3_657
C13 H16C 3.2816 no 4_455
C14 H3 3.1486 no 2_556
C14 H6A 3.3539 no 2_546
C14 H10A 3.4573 no 1_545
C14 H11B 3.4649 no 3_657
C15 H12A 3.4792 no 4_554
C15 H12B 3.1949 no 3_657
C15 H16A 3.4024 no 1_545
C15 H16A 3.4955 no 2_646
C16 H6A 3.2675 no 3_666
C16 H6B 3.5825 no 3_666
C16 H12A 3.4823 no 4_554
C16 H13B 3.3841 no 4_554
C16 H15A 3.5996 no 1_565
C16 H15B 3.4310 no 1_565
C16 H15C 3.5809 no 2_656
H2 N2 3.3577 no 2_546
H2 C1 3.2913 no 2_546
H2 C2 3.2112 no 2_546
H2 C3 3.1361 no 2_546
H2 C4 3.1802 no 2_546
H2 C9 3.2890 no 2_546
H2 H3 3.5754 no 2_546
H2 H3 3.3486 no 2_556
H2 H10A 3.4767 no 1_545
H2 H10B 3.4487 no 1_545
H2 H11B 3.4220 no 3_657
H3 N2 3.5072 no 2_546
H3 N3 2.8351 no 2_546
H3 C1 2.8768 no 2_546
H3 C2 3.2131 no 2_546
H3 C8 3.5341 no 1_545
H3 C10 3.2707 no 2_546
H3 C14 3.1486 no 2_546
H3 H2 3.3486 no 2_546
H3 H2 3.5754 no 2_556
H3 H8B 2.6226 no 1_545
H3 H10A 2.8275 no 2_546
H3 H14A 3.4399 no 2_546
H3 H14B 2.6719 no 2_546
H6A O1 3.4718 no 1_565
H6A C14 3.3539 no 2_556
H6A C16 3.2675 no 3_666
H6A H13B 3.5353 no 2_556
H6A H14A 3.2533 no 2_556
H6A H14B 2.6537 no 2_556
H6A H16B 2.7994 no 3_666
H6A H16C 2.8502 no 3_666
H6B O1 2.6879 no 3_656
H6B C5 3.3567 no 3_656
H6B C6 3.3594 no 3_656
H6B C16 3.5825 no 3_666
H6B H6B 2.5978 no 3_656
H6B H16B 3.5074 no 1_545
H6B H16B 2.7686 no 3_666
H6B H16C 3.5754 no 3_666
H8A C11 3.3116 no 3_667
H8A C12 3.4490 no 3_667
H8A H11A 2.5230 no 3_667
H8A H12A 3.3668 no 3_667
H8A H12B 3.5153 no 3_657
H8A H12B 3.1103 no 3_667
H8A H13A 3.3136 no 3_657
H8A H13B 3.3872 no 3_657
H8B O1 3.3408 no 1_565
H8B C3 2.9351 no 1_565
H8B C4 3.3822 no 1_565
H8B C5 3.5764 no 1_565
H8B H3 2.6226 no 1_565
H8B H11A 3.4834 no 3_667
H8B H12B 3.5176 no 3_667
H8B H14B 3.3808 no 2_556
H10A O1 2.8813 no 2_556
H10A C3 3.3367 no 2_556
H10A C5 3.4434 no 2_556
H10A C13 3.4496 no 1_565
H10A C14 3.4573 no 1_565
H10A H2 3.4767 no 1_565
H10A H3 2.8275 no 2_556
H10A H13A 3.1177 no 1_565
H10A H13B 3.2495 no 1_565
H10A H14A 2.6883 no 1_565
H10B C10 3.4330 no 3_667
H10B C11 2.9487 no 3_667
H10B H2 3.4487 no 1_565
H10B H10B 2.9285 no 3_667
H10B H11A 2.4962 no 3_667
H10B H11B 2.6808 no 3_667
H10B H13A 3.2612 no 1_565
H10B H13A 3.0667 no 3_657
H10B H14A 3.1899 no 1_565
H11A N2 3.0577 no 3_667
H11A C8 3.3202 no 3_667
H11A C10 3.4239 no 3_667
H11A C13 3.3614 no 1_565
H11A H8A 2.5230 no 3_667
H11A H8B 3.4834 no 3_667
H11A H10B 2.4962 no 3_667
H11A H13A 2.6456 no 1_565
H11A H13B 3.2047 no 1_565
H11B N2 3.4991 no 3_657
H11B N3 3.0675 no 3_657
H11B C1 2.9872 no 3_657
H11B C2 3.2742 no 3_657
H11B C10 3.5353 no 3_667
H11B C13 3.5179 no 3_657
H11B C14 3.4649 no 3_657
H11B H2 3.4220 no 3_657
H11B H10B 2.6808 no 3_667
H11B H11B 3.3713 no 3_657
H11B H13A 2.7908 no 3_657
H11B H14A 3.2909 no 3_657
H12A O1 3.5211 no 2_556
H12A C15 3.4792 no 4_455
H12A C16 3.4823 no 4_455
H12A H8A 3.3668 no 3_667
H12A H15A 2.8279 no 4_455
H12A H15B 3.4493 no 3_657
H12A H15C 3.3582 no 4_455
H12A H16C 2.6595 no 4_455
H12B N2 3.2515 no 3_657
H12B C1 3.5575 no 3_657
H12B C4 3.5207 no 3_657
H12B C9 3.2107 no 3_657
H12B C15 3.1949 no 3_657
H12B H8A 3.5153 no 3_657
H12B H8A 3.1103 no 3_667
H12B H8B 3.5176 no 3_667
H12B H15B 2.4184 no 3_657
H12B H15C 3.1707 no 3_657
H13A N2 2.9682 no 3_657
H13A N3 3.5415 no 3_657
H13A C1 3.4432 no 3_657
H13A C10 3.4457 no 1_545
H13A C10 3.5096 no 3_657
H13A C11 3.4261 no 1_545
H13A C11 3.5427 no 3_657
H13A H8A 3.3136 no 3_657
H13A H10A 3.1177 no 1_545
H13A H10B 3.2612 no 1_545
H13A H10B 3.0667 no 3_657
H13A H11A 2.6456 no 1_545
H13A H11B 2.7908 no 3_657
H13B C16 3.3841 no 4_455
H13B H6A 3.5353 no 2_546
H13B H8A 3.3872 no 3_657
H13B H10A 3.2495 no 1_545
H13B H11A 3.2047 no 1_545
H13B H15C 3.2560 no 3_657
H13B H16A 3.3010 no 4_455
H13B H16C 2.6945 no 4_455
H14A C4 3.3749 no 2_546
H14A C5 3.3517 no 2_546
H14A C10 3.3783 no 1_545
H14A H3 3.4399 no 2_556
H14A H6A 3.2533 no 2_546
H14A H10A 2.6883 no 1_545
H14A H10B 3.1899 no 1_545
H14A H11B 3.2909 no 3_657
H14B O1 2.7749 no 2_556
H14B C3 3.5629 no 2_556
H14B C6 3.4949 no 2_546
H14B H3 2.6719 no 2_556
H14B H6A 2.6537 no 2_546
H14B H8B 3.3808 no 2_546
H14B H16C 3.0576 no 4_455
H15A O1 3.4667 no 3_656
H15A C16 3.5996 no 1_545
H15A H12A 2.8279 no 4_554
H15A H15C 3.5381 no 2_646
H15A H16A 3.1117 no 1_545
H15A H16A 3.5795 no 2_646
H15A H16B 3.2849 no 1_545
H15B C12 3.2842 no 3_657
H15B C16 3.4310 no 1_545
H15B H12A 3.4493 no 3_657
H15B H12B 2.4184 no 3_657
H15B H16A 2.8253 no 1_545
H15B H16B 3.1509 no 1_545
H15C C16 3.5809 no 2_646
H15C H12A 3.3582 no 4_554
H15C H12B 3.1707 no 3_657
H15C H13B 3.2560 no 3_657
H15C H15A 3.5381 no 2_656
H15C H16A 2.7342 no 2_646
H16A C15 3.4024 no 1_565
H16A C15 3.4955 no 2_656
H16A H13B 3.3010 no 4_554
H16A H15A 3.1117 no 1_565
H16A H15A 3.5795 no 2_656
H16A H15B 2.8253 no 1_565
H16A H15C 2.7342 no 2_656
H16B O1 2.8938 no 1_565
H16B C5 3.2833 no 1_565
H16B C6 3.2444 no 3_666
H16B H6A 2.7994 no 3_666
H16B H6B 3.5074 no 1_565
H16B H6B 2.7686 no 3_666
H16B H15A 3.2849 no 1_565
H16B H15B 3.1509 no 1_565
H16C O1 3.4466 no 3_656
H16C C12 3.3284 no 4_554
H16C C13 3.2816 no 4_554
H16C H6A 2.8502 no 3_666
H16C H6B 3.5754 no 3_666
H16C H12A 2.6595 no 4_554
H16C H13B 2.6945 no 4_554
H16C H14B 3.0576 no 4_554

loop_
_geom_torsion_atom_site_label_1
_geom_torsion_atom_site_label_2
_geom_torsion_atom_site_label_3
_geom_torsion_atom_site_label_4
_geom_torsion
_geom_torsion_publ_flag
C1 N2 C9 C4 0.4(3) no
C1 N2 C9 C8 -179.22(13) no
C9 N2 C1 N3 -179.27(14) no
C9 N2 C1 C2 1.7(3) no
C1 N3 C10 C11 -136.14(16) no
C10 N3 C1 N2 14.0(3) no
C10 N3 C1 C2 -166.90(15) no
C1 N3 C14 C13 137.61(16) no
C14 N3 C1 N2 -179.60(14) no
C14 N3 C1 C2 -0.5(3) no
C10 N3 C14 C13 -55.1(2) no
C14 N3 C10 C11 56.3(2) no
N2 C1 C2 C3 -2.4(3) no
N3 C1 C2 C3 178.55(15) no
C1 C2 C3 C4 1.2(3) no
C2 C3 C4 C5 -178.65(16) no
C2 C3 C4 C9 0.8(3) no
C3 C4 C5 O1 -1.3(3) no
C3 C4 C5 C6 178.03(16) no
C3 C4 C9 N2 -1.6(3) no
C3 C4 C9 C8 177.98(15) no
C5 C4 C9 N2 177.81(16) no
C5 C4 C9 C8 -2.6(3) no
C9 C4 C5 O1 179.24(17) no
C9 C4 C5 C6 -1.4(3) no
O1 C5 C6 C7 -149.68(19) no
C4 C5 C6 C7 30.9(3) no
C5 C6 C7 C8 -53.6(3) no
C5 C6 C7 C15 67.0(3) no
C5 C6 C7 C16 -173.37(17) no
C6 C7 C8 C9 49.3(2) no
C15 C7 C8 C9 -70.44(19) no
C16 C7 C8 C9 168.99(14) no
C7 C8 C9 N2 156.62(14) no
C7 C8 C9 C4 -23.0(3) no
N3 C10 C11 C12 -55.4(3) no
C10 C11 C12 C13 54.6(3) no
C11 C12 C13 C14 -54.1(3) no
C12 C13 C14 N3 53.7(3) no
